data_4067954
loop_
_publ_author_name
'Yonke, Brendan L.'
'Keane, Andrew J.'
'Zavalij, Peter Y.'
'Sita, Lawrence R.'

_publ_section_title
;
 Mononuclear Tantalum(IV, d1) Imido Complexes Supported by the
 Monocyclopentadienyl, Amidinate and Guanidinate Ligand Sets As Models to
 Explore Dinitrogen Fixation by &#x201C;End-On-Bridged&#x201D; Dinuclear
 {[Ta(IV, d1)]}2(\m-\h1:\h1-N2) Complexes
;
_journal_issue 1
_journal_name_full Organometallics
_journal_page_first 345
_journal_paper_doi 10.1021/om200961r
_journal_volume 31
_journal_year 2012
_chemical_formula_moiety 'C23 H45 Cl N4 Ta'
_chemical_formula_sum 'C23 H45 Cl N4 Ta'
_chemical_formula_weight 594.03
_space_group_IT_number 14
_symmetry_cell_setting monoclinic
_symmetry_space_group_name_Hall '-P 2yn'
_symmetry_space_group_name_H-M 'P 1 21/n 1'
_atom_sites_solution_hydrogens geom
_atom_sites_solution_primary direct
_atom_sites_solution_secondary difmap
_audit_creation_method 'SHELXL-97 & ZCIF'
_cell_angle_alpha 90.00
_cell_angle_beta 103.6460(10)
_cell_angle_gamma 90.00
_cell_formula_units_Z 4
_cell_length_a 9.1072(6)
_cell_length_b 16.5220(12)
_cell_length_c 17.9890(14)
_cell_measurement_reflns_used 12479
_cell_measurement_temperature 150(2)
_cell_measurement_theta_max 32.3
_cell_measurement_theta_min 2.3
_cell_volume 2630.4(3)
_computing_cell_refinement Apex2
_computing_data_collection 'Apex2 (Bruker, 2005)'
_computing_data_reduction Apex2
_computing_molecular_graphics 'XSHEL (Bruker, 2004)'
_computing_publication_material SHELXL-97
_computing_structure_refinement 'SHELXL-97 (Sheldrick, 1997)'
_computing_structure_solution 'SHELXS-97 (Sheldrick, 1990)'
_diffrn_ambient_temperature 150(2)
_diffrn_detector 'CCD area detector'
_diffrn_detector_type 'Bruker Smart Apex II'
_diffrn_measured_fraction_theta_full 0.998
_diffrn_measured_fraction_theta_max 0.998
_diffrn_measurement_details 610,610,610
_diffrn_measurement_device_type 'three-circle diffractometer'
_diffrn_measurement_method 'omega scans'
_diffrn_measurement_specimen_support 'MiTeGen loop'
_diffrn_orient_matrix_type standard
_diffrn_orient_matrix_UB_11 0.0250412
_diffrn_orient_matrix_UB_12 -0.0021624
_diffrn_orient_matrix_UB_13 0.0570972
_diffrn_orient_matrix_UB_21 0.1011801
_diffrn_orient_matrix_UB_22 0.0255328
_diffrn_orient_matrix_UB_23 0.0034391
_diffrn_orient_matrix_UB_31 -0.0460990
_diffrn_orient_matrix_UB_32 0.0548331
_diffrn_orient_matrix_UB_33 0.0006580
_diffrn_radiation_monochromator graphite
_diffrn_radiation_source 'fine-focus sealed tube'
_diffrn_radiation_type MoK\a
_diffrn_radiation_wavelength 0.71073
_diffrn_reflns_av_R_equivalents 0.0218
_diffrn_reflns_av_sigmaI/netI 0.0212
_diffrn_reflns_limit_h_max 12
_diffrn_reflns_limit_h_min -12
_diffrn_reflns_limit_k_max 23
_diffrn_reflns_limit_k_min -23
_diffrn_reflns_limit_l_max 24
_diffrn_reflns_limit_l_min -25
_diffrn_reflns_number 26902
_diffrn_reflns_theta_full 30.00
_diffrn_reflns_theta_max 30.00
_diffrn_reflns_theta_min 1.70
_diffrn_source_current 30.00
_diffrn_source_voltage 50.00
_diffrn_standards_decay_% 0
_exptl_absorpt_coefficient_mu 4.296
_exptl_absorpt_correction_T_max 0.824
_exptl_absorpt_correction_T_min 0.439
_exptl_absorpt_correction_type multi-scan
_exptl_absorpt_process_details 'SADABS (Sheldrick, 1996)'
_exptl_crystal_colour red
_exptl_crystal_density_diffrn 1.500
_exptl_crystal_density_method 'not measured'
_exptl_crystal_description plate
_exptl_crystal_F_000 1204
_exptl_crystal_id ' '
_exptl_crystal_size_max 0.250
_exptl_crystal_size_mid 0.175
_exptl_crystal_size_min 0.045
_refine_diff_density_max 1.705
_refine_diff_density_min -0.663
_refine_diff_density_rms 0.084
_refine_ls_extinction_method none
_refine_ls_goodness_of_fit_ref 1.000
_refine_ls_hydrogen_treatment mixed
_refine_ls_matrix_type full
_refine_ls_number_parameters 280
_refine_ls_number_reflns 7669
_refine_ls_number_restraints 0
_refine_ls_restrained_S_all 1.000
_refine_ls_R_factor_all 0.0340
_refine_ls_R_factor_gt 0.0205
_refine_ls_shift/su_max 0.002
_refine_ls_shift/su_mean 0.000
_refine_ls_structure_factor_coef Fsqd
_refine_ls_weighting_details 'w=1/[\s^2^(Fo^2^)+(0.002P)^2^+3.722P], P=(max(Fo^2^,0)+2Fc^2^)/3'
_refine_ls_weighting_scheme calc
_refine_ls_wR_factor_gt 0.0389
_refine_ls_wR_factor_ref 0.0417
_reflns_number_gt 5565
_reflns_number_total 7669
_reflns_threshold_expression >2sigma(I)
_cod_data_source_file om200961r_si_002.cif
_cod_data_source_block cmpd8
_cod_depositor_comments
;
The following automatic conversions were performed:

'_symmetry_cell_setting' value 'Monoclinic' changed to 'monoclinic'
according to /home/saulius/struct/CIF-dictionaries/cif_core.dic
dictionary named 'cif_core.dic' version 2.4.1 from 2010-06-29.

Automatic conversion script
Id: cif_fix_values 1715 2011-07-08 13:25:40Z adriana 
;
_cod_original_sg_symbol_H-M P21/n
_cod_database_code 4067954

loop_
_symmetry_equiv_pos_as_xyz
'x, y, z'
'-x+1/2, y+1/2, -z+1/2'
'-x, -y, -z'
'x-1/2, -y-1/2, z-1/2'

loop_
_atom_site_label
_atom_site_type_symbol
_atom_site_fract_x
_atom_site_fract_y
_atom_site_fract_z
_atom_site_U_iso_or_equiv
_atom_site_adp_type
_atom_site_occupancy
_atom_site_symmetry_multiplicity
_atom_site_calc_flag
_atom_site_refinement_flags
Ta1 Ta 1.006811(9) 0.249549(6) 0.168457(4) 0.01959(3) Uani 1 1 d .
Cl1 Cl 1.01148(7) 0.33843(4) 0.27838(3) 0.03168(12) Uani 1 1 d .
N1 N 0.8906(2) 0.33176(12) 0.09870(12) 0.0277(4) Uani 1 1 d .
H1 H 0.855(4) 0.311(2) 0.0559(18) 0.053(10) Uiso 1 1 d .
C1 C 0.8288(3) 0.41509(15) 0.09477(15) 0.0360(6) Uani 1 1 d .
C2 C 0.7641(5) 0.43703(19) 0.01076(18) 0.0621(10) Uani 1 1 d .
H2A H 0.8444 0.4341 -0.0171 0.093 Uiso 1 1 calc R
H2B H 0.7231 0.4921 0.0074 0.093 Uiso 1 1 calc R
H2C H 0.6834 0.3989 -0.0118 0.093 Uiso 1 1 calc R
C3 C 0.9523(4) 0.47618(16) 0.12937(18) 0.0455(7) Uani 1 1 d .
H3A H 0.9942 0.4630 0.1833 0.068 Uiso 1 1 calc R
H3B H 0.9091 0.5308 0.1254 0.068 Uiso 1 1 calc R
H3C H 1.0327 0.4739 0.1016 0.068 Uiso 1 1 calc R
C4 C 0.7015(4) 0.41699(18) 0.1371(2) 0.0514(8) Uani 1 1 d .
H4A H 0.6235 0.3777 0.1139 0.077 Uiso 1 1 calc R
H4B H 0.6573 0.4713 0.1334 0.077 Uiso 1 1 calc R
H4C H 0.7422 0.4032 0.1910 0.077 Uiso 1 1 calc R
N11 N 0.8636(2) 0.15968(11) 0.09344(10) 0.0232(4) Uani 1 1 d .
N12 N 0.8605(2) 0.17108(12) 0.21466(10) 0.0257(4) Uani 1 1 d .
C11 C 0.8005(3) 0.13403(13) 0.14874(13) 0.0234(4) Uani 1 1 d .
N13 N 0.6860(2) 0.07541(13) 0.13616(12) 0.0334(5) Uani 1 1 d .
C12 C 0.7293(4) -0.00809(18) 0.1318(2) 0.0614(10) Uani 1 1 d .
H12A H 0.8245 -0.0109 0.1154 0.092 Uiso 1 1 calc R
H12B H 0.6502 -0.0368 0.0948 0.092 Uiso 1 1 calc R
H12C H 0.7427 -0.0334 0.1822 0.092 Uiso 1 1 calc R
C13 C 0.5460(3) 0.0890(2) 0.16020(17) 0.0512(8) Uani 1 1 d .
H13A H 0.5530 0.0635 0.2101 0.077 Uiso 1 1 calc R
H13B H 0.4614 0.0654 0.1224 0.077 Uiso 1 1 calc R
H13C H 0.5296 0.1473 0.1642 0.077 Uiso 1 1 calc R
C14 C 0.7780(3) 0.16146(14) 0.01227(13) 0.0278(5) Uani 1 1 d .
H14 H 0.8332 0.2000 -0.0142 0.033 Uiso 1 1 calc R
C15 C 0.6185(3) 0.19525(17) 0.00114(14) 0.0362(6) Uani 1 1 d .
H15A H 0.5542 0.1553 0.0184 0.054 Uiso 1 1 calc R
H15B H 0.5772 0.2071 -0.0532 0.054 Uiso 1 1 calc R
H15C H 0.6214 0.2450 0.0310 0.054 Uiso 1 1 calc R
C16 C 0.7727(4) 0.08113(16) -0.03021(15) 0.0421(7) Uani 1 1 d .
H16A H 0.8746 0.0581 -0.0206 0.063 Uiso 1 1 calc R
H16B H 0.7346 0.0903 -0.0852 0.063 Uiso 1 1 calc R
H16C H 0.7056 0.0435 -0.0121 0.063 Uiso 1 1 calc R
C17 C 0.8225(3) 0.14769(16) 0.28687(13) 0.0312(5) Uani 1 1 d .
H17 H 0.7629 0.0963 0.2779 0.037 Uiso 1 1 calc R
C18 C 0.9637(3) 0.13231(17) 0.34915(14) 0.0354(6) Uani 1 1 d .
H18A H 1.0205 0.0873 0.3340 0.053 Uiso 1 1 calc R
H18B H 0.9353 0.1186 0.3969 0.053 Uiso 1 1 calc R
H18C H 1.0267 0.1811 0.3569 0.053 Uiso 1 1 calc R
C19 C 0.7255(3) 0.2122(2) 0.31227(17) 0.0467(7) Uani 1 1 d .
H19A H 0.7843 0.2622 0.3246 0.070 Uiso 1 1 calc R
H19B H 0.6937 0.1933 0.3577 0.070 Uiso 1 1 calc R
H19C H 0.6361 0.2227 0.2709 0.070 Uiso 1 1 calc R
C20 C 1.2070(3) 0.15232(14) 0.17874(14) 0.0283(5) Uani 1 1 d .
C21 C 1.1911(3) 0.19129(15) 0.10596(14) 0.0283(5) Uani 1 1 d .
C22 C 1.2347(3) 0.27276(14) 0.11853(15) 0.0304(5) Uani 1 1 d .
C23 C 1.2752(3) 0.28646(15) 0.19816(16) 0.0324(5) Uani 1 1 d .
C24 C 1.2603(3) 0.21151(16) 0.23634(14) 0.0299(5) Uani 1 1 d .
C25 C 1.1803(3) 0.06402(15) 0.19107(18) 0.0412(7) Uani 1 1 d .
H25A H 1.2704 0.0329 0.1881 0.062 Uiso 1 1 calc R
H25B H 1.0937 0.0451 0.1516 0.062 Uiso 1 1 calc R
H25C H 1.1594 0.0565 0.2416 0.062 Uiso 1 1 calc R
C26 C 1.1584(3) 0.14978(19) 0.02949(16) 0.0443(7) Uani 1 1 d .
H26A H 1.0974 0.1855 -0.0093 0.066 Uiso 1 1 calc R
H26B H 1.1027 0.0995 0.0323 0.066 Uiso 1 1 calc R
H26C H 1.2537 0.1372 0.0156 0.066 Uiso 1 1 calc R
C27 C 1.2421(4) 0.33281(18) 0.05641(18) 0.0490(8) Uani 1 1 d .
H27A H 1.3320 0.3221 0.0369 0.074 Uiso 1 1 calc R
H27B H 1.2476 0.3878 0.0773 0.074 Uiso 1 1 calc R
H27C H 1.1514 0.3276 0.0147 0.074 Uiso 1 1 calc R
C28 C 1.3419(3) 0.36281(18) 0.2367(2) 0.0517(8) Uani 1 1 d .
H28A H 1.4518 0.3618 0.2434 0.077 Uiso 1 1 calc R
H28B H 1.3177 0.3671 0.2869 0.077 Uiso 1 1 calc R
H28C H 1.2998 0.4095 0.2052 0.077 Uiso 1 1 calc R
C29 C 1.3113(3) 0.1975(2) 0.32074(16) 0.0494(8) Uani 1 1 d .
H29A H 1.2786 0.1437 0.3332 0.074 Uiso 1 1 calc R
H29B H 1.2668 0.2387 0.3479 0.074 Uiso 1 1 calc R
H29C H 1.4217 0.2009 0.3364 0.074 Uiso 1 1 calc R

loop_
_atom_site_aniso_label
_atom_site_aniso_U_11
_atom_site_aniso_U_22
_atom_site_aniso_U_33
_atom_site_aniso_U_23
_atom_site_aniso_U_13
_atom_site_aniso_U_12
Ta1 0.02154(4) 0.01919(4) 0.01873(4) -0.00160(4) 0.00615(3) -0.00024(4)
Cl1 0.0356(3) 0.0335(3) 0.0257(3) -0.0093(2) 0.0069(2) 0.0017(2)
N1 0.0337(12) 0.0229(10) 0.0261(10) -0.0029(8) 0.0063(9) -0.0009(8)
C1 0.0439(16) 0.0221(11) 0.0377(14) 0.0020(10) 0.0013(12) 0.0019(11)
C2 0.092(3) 0.0354(16) 0.0453(18) 0.0111(14) -0.0117(18) 0.0036(17)
C3 0.0565(19) 0.0247(13) 0.0536(18) -0.0049(12) 0.0094(15) -0.0071(12)
C4 0.0447(18) 0.0364(16) 0.071(2) -0.0071(15) 0.0105(16) 0.0114(13)
N11 0.0270(10) 0.0232(9) 0.0194(9) -0.0028(7) 0.0053(7) -0.0031(8)
N12 0.0240(10) 0.0325(10) 0.0199(9) 0.0018(7) 0.0040(7) -0.0035(8)
C11 0.0225(11) 0.0234(10) 0.0237(10) 0.0026(8) 0.0047(9) 0.0007(9)
N13 0.0290(11) 0.0353(12) 0.0345(11) 0.0037(9) 0.0047(9) -0.0100(9)
C12 0.074(3) 0.0329(16) 0.079(2) -0.0018(16) 0.022(2) -0.0206(16)
C13 0.0277(14) 0.083(2) 0.0420(16) 0.0014(16) 0.0057(12) -0.0175(15)
C14 0.0388(14) 0.0228(11) 0.0210(10) -0.0005(8) 0.0056(9) -0.0016(10)
C15 0.0364(14) 0.0393(14) 0.0287(13) 0.0016(10) -0.0008(11) 0.0044(11)
C16 0.0592(19) 0.0337(14) 0.0292(13) -0.0100(11) 0.0018(12) 0.0003(13)
C17 0.0290(13) 0.0431(14) 0.0220(11) 0.0044(10) 0.0068(9) -0.0066(11)
C18 0.0362(14) 0.0459(15) 0.0227(11) 0.0041(10) 0.0040(10) -0.0069(12)
C19 0.0417(16) 0.068(2) 0.0356(15) 0.0043(14) 0.0204(13) 0.0051(15)
C20 0.0247(12) 0.0249(11) 0.0385(13) 0.0026(10) 0.0139(10) 0.0061(9)
C21 0.0253(12) 0.0317(12) 0.0318(12) -0.0031(10) 0.0144(10) 0.0023(10)
C22 0.0305(13) 0.0270(12) 0.0398(14) 0.0026(9) 0.0204(11) 0.0012(9)
C23 0.0253(12) 0.0299(12) 0.0456(15) -0.0080(11) 0.0157(11) -0.0064(10)
C24 0.0184(11) 0.0405(14) 0.0316(13) 0.0006(10) 0.0076(10) 0.0022(10)
C25 0.0405(16) 0.0260(13) 0.0638(19) 0.0077(12) 0.0259(14) 0.0070(11)
C26 0.0438(17) 0.0553(18) 0.0388(15) -0.0166(13) 0.0198(13) 0.0011(14)
C27 0.058(2) 0.0422(16) 0.0583(19) 0.0143(14) 0.0360(16) 0.0039(14)
C28 0.0409(17) 0.0466(17) 0.074(2) -0.0276(16) 0.0265(16) -0.0199(14)
C29 0.0264(14) 0.088(2) 0.0334(15) 0.0068(15) 0.0056(11) 0.0054(15)

loop_
_atom_type_symbol
_atom_type_description
_atom_type_scat_dispersion_real
_atom_type_scat_dispersion_imag
_atom_type_scat_source
C C 0.0033 0.0016 'International Tables Vol C Tables 4.2.6.8 and 6.1.1.4'
H H 0.0000 0.0000 'International Tables Vol C Tables 4.2.6.8 and 6.1.1.4'
N N 0.0061 0.0033 'International Tables Vol C Tables 4.2.6.8 and 6.1.1.4'
Cl Cl 0.1484 0.1585 'International Tables Vol C Tables 4.2.6.8 and 6.1.1.4'
Ta Ta -0.7052 6.5227 'International Tables Vol C Tables 4.2.6.8 and 6.1.1.4'

loop_
_geom_angle_atom_site_label_1
_geom_angle_atom_site_label_2
_geom_angle_atom_site_label_3
_geom_angle
N1 Ta1 N12 111.70(8)
N1 Ta1 N11 85.62(7)
N12 Ta1 N11 60.25(7)
N1 Ta1 C20 142.20(8)
N12 Ta1 C20 95.44(8)
N11 Ta1 C20 85.74(8)
N1 Ta1 C24 143.17(9)
N12 Ta1 C24 104.52(8)
N11 Ta1 C24 119.15(8)
C20 Ta1 C24 34.29(8)
N1 Ta1 C21 107.66(8)
N12 Ta1 C21 119.76(8)
N11 Ta1 C21 79.86(8)
C20 Ta1 C21 34.54(8)
C24 Ta1 C21 56.69(8)
N1 Ta1 C23 108.91(9)
N12 Ta1 C23 137.61(8)
N11 Ta1 C23 135.51(8)
C20 Ta1 C23 56.68(8)
C24 Ta1 C23 34.28(9)
C21 Ta1 C23 55.76(8)
N1 Ta1 Cl1 90.30(6)
N12 Ta1 Cl1 86.80(5)
N11 Ta1 Cl1 142.02(5)
C20 Ta1 Cl1 117.97(6)
C24 Ta1 Cl1 85.18(6)
C21 Ta1 Cl1 136.66(6)
C23 Ta1 Cl1 81.30(6)
N1 Ta1 C22 91.86(9)
N12 Ta1 C22 151.32(8)
N11 Ta1 C22 107.84(8)
C20 Ta1 C22 56.39(8)
C24 Ta1 C22 56.19(8)
C21 Ta1 C22 33.30(8)
C23 Ta1 C22 33.25(9)
Cl1 Ta1 C22 110.03(6)
C1 N1 Ta1 143.90(17)
C1 N1 H1 106(2)
Ta1 N1 H1 109(2)
N1 C1 C3 111.1(2)
N1 C1 C4 108.6(2)
C3 C1 C4 110.8(2)
N1 C1 C2 108.7(2)
C3 C1 C2 108.7(2)
C4 C1 C2 109.0(3)
C1 C2 H2A 109.5
C1 C2 H2B 109.5
H2A C2 H2B 109.5
C1 C2 H2C 109.5
H2A C2 H2C 109.5
H2B C2 H2C 109.5
C1 C3 H3A 109.5
C1 C3 H3B 109.5
H3A C3 H3B 109.5
C1 C3 H3C 109.5
H3A C3 H3C 109.5
H3B C3 H3C 109.5
C1 C4 H4A 109.5
C1 C4 H4B 109.5
H4A C4 H4B 109.5
C1 C4 H4C 109.5
H4A C4 H4C 109.5
H4B C4 H4C 109.5
C11 N11 C14 121.5(2)
C11 N11 Ta1 93.11(13)
C14 N11 Ta1 133.14(14)
C11 N12 C17 122.1(2)
C11 N12 Ta1 95.41(13)
C17 N12 Ta1 142.32(15)
N11 C11 N12 111.10(19)
N11 C11 N13 122.4(2)
N12 C11 N13 126.5(2)
C11 N13 C12 117.9(2)
C11 N13 C13 121.0(2)
C12 N13 C13 115.7(2)
N13 C12 H12A 109.5
N13 C12 H12B 109.5
H12A C12 H12B 109.5
N13 C12 H12C 109.5
H12A C12 H12C 109.5
H12B C12 H12C 109.5
N13 C13 H13A 109.5
N13 C13 H13B 109.5
H13A C13 H13B 109.5
N13 C13 H13C 109.5
H13A C13 H13C 109.5
H13B C13 H13C 109.5
N11 C14 C15 113.56(19)
N11 C14 C16 115.0(2)
C15 C14 C16 109.6(2)
N11 C14 H14 106.0
C15 C14 H14 106.0
C16 C14 H14 106.0
C14 C15 H15A 109.5
C14 C15 H15B 109.5
H15A C15 H15B 109.5
C14 C15 H15C 109.5
H15A C15 H15C 109.5
H15B C15 H15C 109.5
C14 C16 H16A 109.5
C14 C16 H16B 109.5
H16A C16 H16B 109.5
C14 C16 H16C 109.5
H16A C16 H16C 109.5
H16B C16 H16C 109.5
N12 C17 C18 111.2(2)
N12 C17 C19 110.8(2)
C18 C17 C19 110.3(2)
N12 C17 H17 108.2
C18 C17 H17 108.2
C19 C17 H17 108.2
C17 C18 H18A 109.5
C17 C18 H18B 109.5
H18A C18 H18B 109.5
C17 C18 H18C 109.5
H18A C18 H18C 109.5
H18B C18 H18C 109.5
C17 C19 H19A 109.5
C17 C19 H19B 109.5
H19A C19 H19B 109.5
C17 C19 H19C 109.5
H19A C19 H19C 109.5
H19B C19 H19C 109.5
C24 C20 C21 107.4(2)
C24 C20 C25 126.7(2)
C21 C20 C25 125.8(2)
C24 C20 Ta1 73.69(13)
C21 C20 Ta1 73.65(13)
C25 C20 Ta1 120.87(16)
C22 C21 C20 108.6(2)
C22 C21 C26 124.8(2)
C20 C21 C26 125.9(2)
C22 C21 Ta1 75.29(13)
C20 C21 Ta1 71.81(12)
C26 C21 Ta1 126.52(18)
C21 C22 C23 108.2(2)
C21 C22 C27 124.8(2)
C23 C22 C27 126.9(2)
C21 C22 Ta1 71.42(13)
C23 C22 Ta1 72.38(13)
C27 C22 Ta1 123.91(18)
C22 C23 C24 108.4(2)
C22 C23 C28 125.9(3)
C24 C23 C28 125.3(3)
C22 C23 Ta1 74.37(14)
C24 C23 Ta1 71.86(13)
C28 C23 Ta1 125.80(18)
C20 C24 C23 107.3(2)
C20 C24 C29 127.1(3)
C23 C24 C29 125.2(3)
C20 C24 Ta1 72.02(13)
C23 C24 Ta1 73.87(14)
C29 C24 Ta1 125.51(17)
C20 C25 H25A 109.5
C20 C25 H25B 109.5
H25A C25 H25B 109.5
C20 C25 H25C 109.5
H25A C25 H25C 109.5
H25B C25 H25C 109.5
C21 C26 H26A 109.5
C21 C26 H26B 109.5
H26A C26 H26B 109.5
C21 C26 H26C 109.5
H26A C26 H26C 109.5
H26B C26 H26C 109.5
C22 C27 H27A 109.5
C22 C27 H27B 109.5
H27A C27 H27B 109.5
C22 C27 H27C 109.5
H27A C27 H27C 109.5
H27B C27 H27C 109.5
C23 C28 H28A 109.5
C23 C28 H28B 109.5
H28A C28 H28B 109.5
C23 C28 H28C 109.5
H28A C28 H28C 109.5
H28B C28 H28C 109.5
C24 C29 H29A 109.5
C24 C29 H29B 109.5
H29A C29 H29B 109.5
C24 C29 H29C 109.5
H29A C29 H29C 109.5
H29B C29 H29C 109.5

loop_
_geom_bond_atom_site_label_1
_geom_bond_atom_site_label_2
_geom_bond_distance
Ta1 N1 1.978(2)
Ta1 N12 2.1607(19)
Ta1 N11 2.2127(18)
Ta1 C20 2.404(2)
Ta1 C24 2.426(2)
Ta1 C21 2.429(2)
Ta1 C23 2.453(2)
Ta1 Cl1 2.4553(6)
Ta1 C22 2.478(2)
N1 C1 1.483(3)
N1 H1 0.84(3)
C1 C3 1.530(4)
C1 C4 1.530(4)
C1 C2 1.531(4)
C2 H2A 0.9800
C2 H2B 0.9800
C2 H2C 0.9800
C3 H3A 0.9800
C3 H3B 0.9800
C3 H3C 0.9800
C4 H4A 0.9800
C4 H4B 0.9800
C4 H4C 0.9800
N11 C11 1.330(3)
N11 C14 1.485(3)
N12 C11 1.332(3)
N12 C17 1.473(3)
C11 N13 1.401(3)
N13 C12 1.442(4)
N13 C13 1.457(4)
C12 H12A 0.9800
C12 H12B 0.9800
C12 H12C 0.9800
C13 H13A 0.9800
C13 H13B 0.9800
C13 H13C 0.9800
C14 C15 1.525(4)
C14 C16 1.527(3)
C14 H14 1.0000
C15 H15A 0.9800
C15 H15B 0.9800
C15 H15C 0.9800
C16 H16A 0.9800
C16 H16B 0.9800
C16 H16C 0.9800
C17 C18 1.514(3)
C17 C19 1.522(4)
C17 H17 1.0000
C18 H18A 0.9800
C18 H18B 0.9800
C18 H18C 0.9800
C19 H19A 0.9800
C19 H19B 0.9800
C19 H19C 0.9800
C20 C24 1.424(3)
C20 C21 1.435(3)
C20 C25 1.504(3)
C21 C22 1.407(3)
C21 C26 1.503(3)
C22 C23 1.411(4)
C22 C27 1.508(4)
C23 C24 1.438(4)
C23 C28 1.498(4)
C24 C29 1.497(4)
C25 H25A 0.9800
C25 H25B 0.9800
C25 H25C 0.9800
C26 H26A 0.9800
C26 H26B 0.9800
C26 H26C 0.9800
C27 H27A 0.9800
C27 H27B 0.9800
C27 H27C 0.9800
C28 H28A 0.9800
C28 H28B 0.9800
C28 H28C 0.9800
C29 H29A 0.9800
C29 H29B 0.9800
C29 H29C 0.9800

loop_
_geom_torsion_atom_site_label_1
_geom_torsion_atom_site_label_2
_geom_torsion_atom_site_label_3
_geom_torsion_atom_site_label_4
_geom_torsion
N12 Ta1 N1 C1 91.6(3)
N11 Ta1 N1 C1 147.1(3)
C20 Ta1 N1 C1 -135.6(3)
C24 Ta1 N1 C1 -77.4(3)
C21 Ta1 N1 C1 -135.0(3)
C23 Ta1 N1 C1 -76.0(3)
Cl1 Ta1 N1 C1 4.9(3)
C22 Ta1 N1 C1 -105.1(3)
Ta1 N1 C1 C3 53.5(4)
Ta1 N1 C1 C4 -68.6(4)
Ta1 N1 C1 C2 173.0(2)
N1 Ta1 N11 C11 -115.98(14)
N12 Ta1 N11 C11 2.12(13)
C20 Ta1 N11 C11 100.86(14)
C24 Ta1 N11 C11 92.80(15)
C21 Ta1 N11 C11 135.19(15)
C23 Ta1 N11 C11 131.32(15)
Cl1 Ta1 N11 C11 -31.12(18)
C22 Ta1 N11 C11 153.47(13)
N1 Ta1 N11 C14 24.2(2)
N12 Ta1 N11 C14 142.3(2)
C20 Ta1 N11 C14 -119.0(2)
C24 Ta1 N11 C14 -127.0(2)
C21 Ta1 N11 C14 -84.7(2)
C23 Ta1 N11 C14 -88.5(2)
Cl1 Ta1 N11 C14 109.04(19)
C22 Ta1 N11 C14 -66.4(2)
N1 Ta1 N12 C11 69.09(15)
N11 Ta1 N12 C11 -2.12(13)
C20 Ta1 N12 C11 -84.05(15)
C24 Ta1 N12 C11 -117.68(14)
C21 Ta1 N12 C11 -58.04(16)
C23 Ta1 N12 C11 -128.47(15)
Cl1 Ta1 N12 C11 158.14(14)
C22 Ta1 N12 C11 -74.1(2)
N1 Ta1 N12 C17 -115.6(3)
N11 Ta1 N12 C17 173.2(3)
C20 Ta1 N12 C17 91.3(3)
C24 Ta1 N12 C17 57.7(3)
C21 Ta1 N12 C17 117.3(3)
C23 Ta1 N12 C17 46.9(3)
Cl1 Ta1 N12 C17 -26.5(3)
C22 Ta1 N12 C17 101.3(3)
C14 N11 C11 N12 -149.9(2)
Ta1 N11 C11 N12 -3.19(19)
C14 N11 C11 N13 30.1(3)
Ta1 N11 C11 N13 176.9(2)
C17 N12 C11 N11 -173.4(2)
Ta1 N12 C11 N11 3.3(2)
C17 N12 C11 N13 6.6(4)
Ta1 N12 C11 N13 -176.8(2)
N11 C11 N13 C12 77.8(3)
N12 C11 N13 C12 -102.2(3)
N11 C11 N13 C13 -129.4(3)
N12 C11 N13 C13 50.6(4)
C11 N11 C14 C15 44.2(3)
Ta1 N11 C14 C15 -87.2(3)
C11 N11 C14 C16 -83.2(3)
Ta1 N11 C14 C16 145.38(19)
C11 N12 C17 C18 128.2(2)
Ta1 N12 C17 C18 -46.3(4)
C11 N12 C17 C19 -108.8(3)
Ta1 N12 C17 C19 76.7(3)
N1 Ta1 C20 C24 115.31(17)
N12 Ta1 C20 C24 -107.91(14)
N11 Ta1 C20 C24 -167.45(14)
C21 Ta1 C20 C24 114.3(2)
C23 Ta1 C20 C24 37.71(14)
Cl1 Ta1 C20 C24 -18.65(15)
C22 Ta1 C20 C24 77.82(15)
N1 Ta1 C20 C21 1.0(2)
N12 Ta1 C20 C21 137.82(14)
N11 Ta1 C20 C21 78.28(14)
C24 Ta1 C20 C21 -114.3(2)
C23 Ta1 C20 C21 -76.56(15)
Cl1 Ta1 C20 C21 -132.92(13)
C22 Ta1 C20 C21 -36.45(14)
N1 Ta1 C20 C25 -121.3(2)
N12 Ta1 C20 C25 15.5(2)
N11 Ta1 C20 C25 -44.0(2)
C24 Ta1 C20 C25 123.4(3)
C21 Ta1 C20 C25 -122.3(3)
C23 Ta1 C20 C25 161.1(2)
Cl1 Ta1 C20 C25 104.8(2)
C22 Ta1 C20 C25 -158.8(2)
C24 C20 C21 C22 0.4(3)
C25 C20 C21 C22 -176.5(2)
Ta1 C20 C21 C22 66.88(17)
C24 C20 C21 C26 171.1(2)
C25 C20 C21 C26 -5.8(4)
Ta1 C20 C21 C26 -122.4(2)
C24 C20 C21 Ta1 -66.50(16)
C25 C20 C21 Ta1 116.6(2)
N1 Ta1 C21 C22 65.00(17)
N12 Ta1 C21 C22 -166.02(14)
N11 Ta1 C21 C22 147.05(16)
C20 Ta1 C21 C22 -115.7(2)
C24 Ta1 C21 C22 -77.75(16)
C23 Ta1 C21 C22 -36.24(15)
Cl1 Ta1 C21 C22 -45.21(18)
N1 Ta1 C21 C20 -179.33(14)
N12 Ta1 C21 C20 -50.35(16)
N11 Ta1 C21 C20 -97.28(15)
C24 Ta1 C21 C20 37.92(14)
C23 Ta1 C21 C20 79.44(16)
Cl1 Ta1 C21 C20 70.47(16)
C22 Ta1 C21 C20 115.7(2)
N1 Ta1 C21 C26 -57.7(2)
N12 Ta1 C21 C26 71.3(2)
N11 Ta1 C21 C26 24.3(2)
C20 Ta1 C21 C26 121.6(3)
C24 Ta1 C21 C26 159.5(3)
C23 Ta1 C21 C26 -159.0(3)
Cl1 Ta1 C21 C26 -167.93(19)
C22 Ta1 C21 C26 -122.7(3)
C20 C21 C22 C23 -1.2(3)
C26 C21 C22 C23 -172.0(2)
Ta1 C21 C22 C23 63.45(17)
C20 C21 C22 C27 176.5(2)
C26 C21 C22 C27 5.6(4)
Ta1 C21 C22 C27 -118.9(3)
C20 C21 C22 Ta1 -64.60(16)
C26 C21 C22 Ta1 124.5(2)
N1 Ta1 C22 C21 -120.23(16)
N12 Ta1 C22 C21 25.9(3)
N11 Ta1 C22 C21 -34.23(16)
C20 Ta1 C22 C21 37.86(15)
C24 Ta1 C22 C21 79.37(16)
C23 Ta1 C22 C21 117.0(2)
Cl1 Ta1 C22 C21 148.78(13)
N1 Ta1 C22 C23 122.82(15)
N12 Ta1 C22 C23 -91.0(2)
N11 Ta1 C22 C23 -151.18(14)
C20 Ta1 C22 C23 -79.10(16)
C24 Ta1 C22 C23 -37.58(15)
C21 Ta1 C22 C23 -117.0(2)
Cl1 Ta1 C22 C23 31.82(16)
N1 Ta1 C22 C27 -0.2(2)
N12 Ta1 C22 C27 145.9(2)
N11 Ta1 C22 C27 85.8(2)
C20 Ta1 C22 C27 157.8(3)
C24 Ta1 C22 C27 -160.6(3)
C21 Ta1 C22 C27 120.0(3)
C23 Ta1 C22 C27 -123.1(3)
Cl1 Ta1 C22 C27 -91.2(2)
C21 C22 C23 C24 1.5(3)
C27 C22 C23 C24 -176.1(2)
Ta1 C22 C23 C24 64.30(16)
C21 C22 C23 C28 174.0(2)
C27 C22 C23 C28 -3.6(4)
Ta1 C22 C23 C28 -123.2(3)
C21 C22 C23 Ta1 -62.82(17)
C27 C22 C23 Ta1 119.6(3)
N1 Ta1 C23 C22 -62.61(16)
N12 Ta1 C23 C22 134.64(15)
N11 Ta1 C23 C22 40.9(2)
C20 Ta1 C23 C22 78.14(15)
C24 Ta1 C23 C22 115.9(2)
C21 Ta1 C23 C22 36.29(14)
Cl1 Ta1 C23 C22 -149.92(15)
N1 Ta1 C23 C24 -178.47(14)
N12 Ta1 C23 C24 18.77(19)
N11 Ta1 C23 C24 -74.95(17)
C20 Ta1 C23 C24 -37.72(14)
C21 Ta1 C23 C24 -79.57(15)
Cl1 Ta1 C23 C24 94.22(13)
C22 Ta1 C23 C24 -115.9(2)
N1 Ta1 C23 C28 60.7(3)
N12 Ta1 C23 C28 -102.1(3)
N11 Ta1 C23 C28 164.2(2)
C20 Ta1 C23 C28 -158.6(3)
C24 Ta1 C23 C28 -120.9(3)
C21 Ta1 C23 C28 159.6(3)
Cl1 Ta1 C23 C28 -26.7(2)
C22 Ta1 C23 C28 123.3(3)
C21 C20 C24 C23 0.5(3)
C25 C20 C24 C23 177.4(2)
Ta1 C20 C24 C23 -65.95(16)
C21 C20 C24 C29 -172.2(2)
C25 C20 C24 C29 4.7(4)
Ta1 C20 C24 C29 121.3(2)
C21 C20 C24 Ta1 66.47(16)
C25 C20 C24 Ta1 -116.7(2)
C22 C23 C24 C20 -1.2(3)
C28 C23 C24 C20 -173.8(2)
Ta1 C23 C24 C20 64.72(16)
C22 C23 C24 C29 171.7(2)
C28 C23 C24 C29 -0.9(4)
Ta1 C23 C24 C29 -122.4(2)
C22 C23 C24 Ta1 -65.95(17)
C28 C23 C24 Ta1 121.5(2)
N1 Ta1 C24 C20 -112.43(17)
N12 Ta1 C24 C20 78.10(14)
N11 Ta1 C24 C20 14.36(16)
C21 Ta1 C24 C20 -38.21(13)
C23 Ta1 C24 C20 -114.8(2)
Cl1 Ta1 C24 C20 163.53(13)
C22 Ta1 C24 C20 -78.43(15)
N1 Ta1 C24 C23 2.4(2)
N12 Ta1 C24 C23 -167.05(13)
N11 Ta1 C24 C23 129.21(14)
C20 Ta1 C24 C23 114.8(2)
C21 Ta1 C24 C23 76.64(15)
Cl1 Ta1 C24 C23 -81.62(13)
C22 Ta1 C24 C23 36.42(13)
N1 Ta1 C24 C29 124.4(2)
N12 Ta1 C24 C29 -45.0(3)
N11 Ta1 C24 C29 -108.8(2)
C20 Ta1 C24 C29 -123.1(3)
C21 Ta1 C24 C29 -161.3(3)
C23 Ta1 C24 C29 122.0(3)
Cl1 Ta1 C24 C29 40.4(2)
C22 Ta1 C24 C29 158.4(3)
